data_2019393
loop_
_publ_author_name
'Trilleras, Jorge'
'Utria, Michael'
'Cobo, Justo'
'Glidewell, Christopher'

_publ_section_title
;
 (<i>E</i>)-1-[(5-Chloro-3-methyl-1-phenyl-1<i>H</i>-pyrazol-4-yl)methylidene]-2-phenylhydrazine:
 sheets built from \p-stacked hydrogen-bonded chains
;
_journal_coeditor_code SF3218
_journal_issue 2
_journal_name_full 'Acta Crystallographica Section C'
_journal_page_first 216
_journal_page_last 219
_journal_paper_doi 10.1107/S2053229614000680
_journal_volume 70
_journal_year 2014
_chemical_formula_iupac 'C17 H15 Cl N4'
_chemical_formula_moiety 'C17 H15 Cl N4'
_chemical_formula_sum 'C17 H15 Cl N4'
_chemical_formula_weight 310.78
_chemical_name_systematic (<i>E</i>)-1-[(5-Chloro-3-methyl-1-phenyl-1<i>H</i>-pyrazol-4-yl)methylidene]-2-phenylhydrazine
_space_group_IT_number 14
_symmetry_cell_setting monoclinic
_symmetry_space_group_name_Hall '-P 2yn'
_symmetry_space_group_name_H-M 'P 1 21/n 1'
_atom_sites_solution_hydrogens geom
_atom_sites_solution_primary direct
_atom_sites_solution_secondary difmap
_cell_angle_alpha 90.00
_cell_angle_beta 114.519(10)
_cell_angle_gamma 90.00
_cell_formula_units_Z 4
_cell_length_a 11.773(2)
_cell_length_b 9.9525(18)
_cell_length_c 13.760(3)
_cell_measurement_reflns_used 3355
_cell_measurement_temperature 120(2)
_cell_measurement_theta_max 27.50
_cell_measurement_theta_min 2.61
_cell_volume 1466.9(5)
_computing_cell_refinement 'DIRAX/LSQ (Duisenberg <i>et al.</i>, 2000)'
_computing_data_collection 'COLLECT (Hooft, 1998)'
_computing_data_reduction 'EVALCCD (Duisenberg <i>et al.</i>, 2003)'
_computing_molecular_graphics 'PLATON (Spek, 2009)'
_computing_publication_material 'SHELXL97 (Sheldrick, 2008) and PLATON (Spek, 2009)'
_computing_structure_refinement 'SHELXL97 (Sheldrick, 2008)'
_computing_structure_solution 'SIR2004 (Burla <i>et al.</i>, 2005)'
_diffrn_ambient_temperature 120(2)
_diffrn_detector_area_resol_mean 9.091
_diffrn_measured_fraction_theta_full 1.000
_diffrn_measured_fraction_theta_max 1.000
_diffrn_measurement_device_type 'Bruker--Nonius KappaCCD'
_diffrn_measurement_method '\f & \w scans'
_diffrn_radiation_monochromator graphite
_diffrn_radiation_source 'Bruker--Nonius FR591 rotating anode'
_diffrn_radiation_type 'Mo K\a'
_diffrn_radiation_wavelength 0.71073
_diffrn_reflns_av_R_equivalents 0.0866
_diffrn_reflns_av_sigmaI/netI 0.0569
_diffrn_reflns_limit_h_max 15
_diffrn_reflns_limit_h_min -15
_diffrn_reflns_limit_k_max 12
_diffrn_reflns_limit_k_min -12
_diffrn_reflns_limit_l_max 17
_diffrn_reflns_limit_l_min -17
_diffrn_reflns_number 23842
_diffrn_reflns_theta_full 27.50
_diffrn_reflns_theta_max 27.50
_diffrn_reflns_theta_min 2.61
_diffrn_standards_decay_% 0
_diffrn_standards_interval_count 0
_diffrn_standards_interval_time 0
_diffrn_standards_number 0
_exptl_absorpt_coefficient_mu 0.262
_exptl_absorpt_correction_T_max 0.946
_exptl_absorpt_correction_T_min 0.901
_exptl_absorpt_correction_type multi-scan
_exptl_absorpt_process_details '(SADABS; Sheldrick, 2003)'
_exptl_crystal_colour yellow
_exptl_crystal_density_diffrn 1.407
_exptl_crystal_density_method 'not measured'
_exptl_crystal_description block
_exptl_crystal_F_000 648
_exptl_crystal_size_max 0.36
_exptl_crystal_size_mid 0.33
_exptl_crystal_size_min 0.21
_refine_diff_density_max 0.356
_refine_diff_density_min -0.493
_refine_ls_extinction_method none
_refine_ls_goodness_of_fit_ref 1.040
_refine_ls_hydrogen_treatment constr
_refine_ls_matrix_type full
_refine_ls_number_parameters 200
_refine_ls_number_reflns 3355
_refine_ls_number_restraints 0
_refine_ls_restrained_S_all 1.040
_refine_ls_R_factor_all 0.0902
_refine_ls_R_factor_gt 0.0527
_refine_ls_shift/su_max 0.001
_refine_ls_shift/su_mean 0.000
_refine_ls_structure_factor_coef Fsqd
_refine_ls_weighting_details 'w=1/[\s^2^(Fo^2^)+(0.0621P)^2^+1.0139P] where P=(Fo^2^+2Fc^2^)/3'
_refine_ls_weighting_scheme calc
_refine_ls_wR_factor_gt 0.1185
_refine_ls_wR_factor_ref 0.1385
_reflns_number_gt 2305
_reflns_number_total 3355
_reflns_threshold_expression I>2\s(I)
_cod_data_source_file sf3218sup1.cif
_cod_data_source_block I
_cod_original_sg_symbol_H-M 'P 21/n'
_cod_database_code 2019393
_cod_database_fobs_code 2019393

loop_
_symmetry_equiv_pos_as_xyz
'x, y, z'
'-x+1/2, y+1/2, -z+1/2'
'-x, -y, -z'
'x-1/2, -y-1/2, z-1/2'

loop_
_atom_site_type_symbol
_atom_site_label
_atom_site_fract_x
_atom_site_fract_y
_atom_site_fract_z
_atom_site_U_iso_or_equiv
_atom_site_adp_type
_atom_site_calc_flag
_atom_site_refinement_flags
_atom_site_occupancy
_atom_site_symmetry_multiplicity
N N1 0.48333(18) 0.02131(19) 0.30004(15) 0.0219(4) Uani d . 1 1
N N2 0.36968(18) 0.0719(2) 0.28775(16) 0.0240(5) Uani d . 1 1
C C3 0.3935(2) 0.1558(2) 0.36891(19) 0.0235(5) Uani d . 1 1
C C4 0.5236(2) 0.1625(2) 0.43589(18) 0.0220(5) Uani d . 1 1
C C5 0.5762(2) 0.0749(2) 0.38850(18) 0.0225(5) Uani d . 1 1
C C11 0.4900(2) -0.0694(2) 0.22207(18) 0.0226(5) Uani d . 1 1
C C12 0.5563(2) -0.1895(2) 0.25351(19) 0.0241(5) Uani d . 1 1
H H12 0.5999 -0.2106 0.3272 0.029 Uiso calc R 1 1
C C13 0.5580(2) -0.2777(2) 0.1764(2) 0.0265(5) Uani d . 1 1
H H13 0.6041 -0.3590 0.1972 0.032 Uiso calc R 1 1
C C14 0.4930(2) -0.2481(2) 0.06943(19) 0.0266(6) Uani d . 1 1
H H14 0.4937 -0.3097 0.0169 0.032 Uiso calc R 1 1
C C15 0.4265(2) -0.1286(3) 0.03817(19) 0.0269(6) Uani d . 1 1
H H15 0.3820 -0.1083 -0.0355 0.032 Uiso calc R 1 1
C C16 0.4255(2) -0.0393(2) 0.11489(19) 0.0253(5) Uani d . 1 1
H H16 0.3804 0.0426 0.0939 0.030 Uiso calc R 1 1
C C31 0.2907(2) 0.2303(3) 0.3812(2) 0.0276(6) Uani d . 1 1
H H31A 0.2107 0.2050 0.3234 0.041 Uiso calc R 1 1
H H31B 0.3039 0.3271 0.3781 0.041 Uiso calc R 1 1
H H31C 0.2897 0.2078 0.4502 0.041 Uiso calc R 1 1
C C41 0.5880(2) 0.2501(2) 0.52585(18) 0.0235(5) Uani d . 1 1
H H41 0.6765 0.2484 0.5613 0.028 Uiso calc R 1 1
N N41 0.52473(19) 0.33070(19) 0.55775(15) 0.0231(5) Uani d . 1 1
N N42 0.58770(19) 0.4184(2) 0.63754(15) 0.0247(5) Uani d . 1 1
H H42 0.6696 0.4234 0.6639 0.030 Uiso calc R 1 1
C C421 0.5209(2) 0.5003(2) 0.67712(18) 0.0226(5) Uani d . 1 1
C C422 0.3908(2) 0.5105(2) 0.62639(18) 0.0243(5) Uani d . 1 1
H H422 0.3456 0.4617 0.5626 0.029 Uiso calc R 1 1
C C423 0.3279(2) 0.5922(3) 0.6696(2) 0.0281(6) Uani d . 1 1
H H423 0.2395 0.5983 0.6351 0.034 Uiso calc R 1 1
C C424 0.3921(2) 0.6649(2) 0.7624(2) 0.0282(6) Uani d . 1 1
H H424 0.3485 0.7203 0.7917 0.034 Uiso calc R 1 1
C C425 0.5219(2) 0.6551(2) 0.8117(2) 0.0278(6) Uani d . 1 1
H H425 0.5671 0.7049 0.8750 0.033 Uiso calc R 1 1
C C426 0.5857(2) 0.5736(2) 0.76949(19) 0.0248(5) Uani d . 1 1
H H426 0.6741 0.5679 0.8040 0.030 Uiso calc R 1 1
Cl Cl51 0.73009(5) 0.04036(6) 0.42363(5) 0.02856(19) Uani d . 1 1

loop_
_atom_site_aniso_label
_atom_site_aniso_U_11
_atom_site_aniso_U_22
_atom_site_aniso_U_33
_atom_site_aniso_U_12
_atom_site_aniso_U_13
_atom_site_aniso_U_23
N1 0.0167(10) 0.0229(11) 0.0274(10) 0.0005(8) 0.0105(8) -0.0022(8)
N2 0.0159(10) 0.0279(11) 0.0300(11) 0.0021(8) 0.0111(9) -0.0013(9)
C3 0.0202(12) 0.0233(13) 0.0289(13) -0.0008(10) 0.0122(10) 0.0001(10)
C4 0.0205(12) 0.0223(12) 0.0243(12) -0.0010(10) 0.0105(10) 0.0006(9)
C5 0.0184(12) 0.0240(12) 0.0255(12) -0.0011(10) 0.0093(10) 0.0009(10)
C11 0.0191(12) 0.0234(12) 0.0287(13) -0.0050(10) 0.0133(10) -0.0040(10)
C12 0.0199(12) 0.0271(13) 0.0260(13) -0.0017(10) 0.0104(10) 0.0001(10)
C13 0.0237(13) 0.0245(13) 0.0359(14) -0.0017(10) 0.0168(11) -0.0018(11)
C14 0.0272(14) 0.0294(14) 0.0280(13) -0.0046(11) 0.0161(11) -0.0062(10)
C15 0.0236(13) 0.0334(14) 0.0248(12) -0.0043(11) 0.0111(11) -0.0002(10)
C16 0.0227(12) 0.0241(13) 0.0307(13) 0.0004(10) 0.0127(11) 0.0017(10)
C31 0.0204(13) 0.0312(14) 0.0324(13) 0.0014(11) 0.0122(11) -0.0062(11)
C41 0.0180(12) 0.0277(13) 0.0247(12) 0.0005(10) 0.0089(10) 0.0019(10)
N41 0.0230(11) 0.0244(11) 0.0218(10) -0.0007(9) 0.0092(9) -0.0003(8)
N42 0.0184(10) 0.0301(11) 0.0253(10) 0.0004(9) 0.0089(9) -0.0054(8)
C421 0.0231(12) 0.0226(12) 0.0239(12) 0.0007(10) 0.0116(10) 0.0021(9)
C422 0.0226(12) 0.0255(12) 0.0233(12) 0.0006(10) 0.0082(10) -0.0017(10)
C423 0.0223(13) 0.0295(14) 0.0328(14) 0.0042(11) 0.0118(11) 0.0040(11)
C424 0.0280(14) 0.0267(13) 0.0349(14) 0.0041(11) 0.0182(12) -0.0013(11)
C425 0.0290(14) 0.0272(13) 0.0288(13) -0.0035(11) 0.0136(11) -0.0031(10)
C426 0.0228(13) 0.0270(13) 0.0249(12) -0.0003(10) 0.0101(10) -0.0002(10)
Cl51 0.0179(3) 0.0327(4) 0.0342(3) 0.0014(3) 0.0099(3) -0.0041(3)

loop_
_atom_type_symbol
_atom_type_description
_atom_type_scat_dispersion_real
_atom_type_scat_dispersion_imag
_atom_type_scat_source
C C 0.0033 0.0016 'International Tables Vol C Tables 4.2.6.8 and 6.1.1.4'
H H 0.0000 0.0000 'International Tables Vol C Tables 4.2.6.8 and 6.1.1.4'
Cl Cl 0.1484 0.1585 'International Tables Vol C Tables 4.2.6.8 and 6.1.1.4'
N N 0.0061 0.0033 'International Tables Vol C Tables 4.2.6.8 and 6.1.1.4'

loop_
_geom_angle_atom_site_label_1
_geom_angle_atom_site_label_2
_geom_angle_atom_site_label_3
_geom_angle
C5 N1 N2 110.27(18)
C5 N1 C11 130.1(2)
N2 N1 C11 119.58(18)
C3 N2 N1 105.78(18)
N2 C3 C4 111.6(2)
N2 C3 C31 120.7(2)
C4 C3 C31 127.6(2)
C5 C4 C3 103.8(2)
C5 C4 C41 127.4(2)
C3 C4 C41 128.5(2)
N1 C5 C4 108.6(2)
N1 C5 Cl51 122.60(18)
C4 C5 Cl51 128.74(19)
C16 C11 C12 120.3(2)
C16 C11 N1 119.2(2)
C12 C11 N1 120.4(2)
C13 C12 C11 119.3(2)
C13 C12 H12 120.3
C11 C12 H12 120.3
C14 C13 C12 120.3(2)
C14 C13 H13 119.8
C12 C13 H13 119.8
C13 C14 C15 120.3(2)
C13 C14 H14 119.9
C15 C14 H14 119.9
C16 C15 C14 119.7(2)
C16 C15 H15 120.2
C14 C15 H15 120.2
C11 C16 C15 120.0(2)
C11 C16 H16 120.0
C15 C16 H16 120.0
C3 C31 H31A 109.5
C3 C31 H31B 109.5
H31A C31 H31B 109.5
C3 C31 H31C 109.5
H31A C31 H31C 109.5
H31B C31 H31C 109.5
N41 C41 C4 119.7(2)
N41 C41 H41 120.1
C4 C41 H41 120.1
C41 N41 N42 118.5(2)
N41 N42 C421 119.1(2)
N41 N42 H42 120.5
C421 N42 H42 120.5
C426 C421 N42 118.8(2)
C426 C421 C422 119.4(2)
N42 C421 C422 121.8(2)
C423 C422 C421 119.8(2)
C423 C422 H422 120.1
C421 C422 H422 120.1
C424 C423 C422 121.1(2)
C424 C423 H423 119.5
C422 C423 H423 119.5
C423 C424 C425 118.7(2)
C423 C424 H424 120.6
C425 C424 H424 120.6
C426 C425 C424 120.8(2)
C426 C425 H425 119.6
C424 C425 H425 119.6
C425 C426 C421 120.3(2)
C425 C426 H426 119.9
C421 C426 H426 119.9

loop_
_geom_bond_atom_site_label_1
_geom_bond_atom_site_label_2
_geom_bond_distance
_geom_bond_publ_flag
N1 N2 1.373(3) y
N1 C11 1.429(3) ?
N2 C3 1.328(3) y
C3 C4 1.424(3) y
C3 C31 1.488(3) ?
C4 C5 1.379(3) y
C5 N1 1.363(3) y
C4 C41 1.445(3) ?
C5 Cl51 1.705(2) ?
C11 C16 1.383(3) ?
C11 C12 1.395(3) ?
C12 C13 1.384(3) ?
C12 H12 0.9500 ?
C13 C14 1.379(4) ?
C13 H13 0.9500 ?
C14 C15 1.391(4) ?
C14 H14 0.9500 ?
C15 C16 1.384(3) ?
C15 H15 0.9500 ?
C16 H16 0.9500 ?
C31 H31A 0.9800 ?
C31 H31B 0.9800 ?
C31 H31C 0.9800 ?
C41 N41 1.289(3) y
C41 H41 0.9500 ?
N41 N42 1.357(3) ?
N42 C421 1.391(3) ?
N42 H42 0.8800 ?
C421 C426 1.387(3) ?
C421 C422 1.399(3) ?
C422 C423 1.388(3) ?
C422 H422 0.9500 ?
C423 C424 1.387(4) ?
C423 H423 0.9500 ?
C424 C425 1.394(4) ?
C424 H424 0.9500 ?
C425 C426 1.386(3) ?
C425 H425 0.9500 ?
C426 H426 0.9500 ?

loop_
_geom_hbond_atom_site_label_D
_geom_hbond_atom_site_label_H
_geom_hbond_atom_site_label_A
_geom_hbond_site_symmetry_A
_geom_hbond_distance_DH
_geom_hbond_distance_HA
_geom_hbond_distance_DA
_geom_hbond_angle_DHA
_geom_hbond_publ_flag
N42 H42 N2 4_666 0.88 2.26 3.100(3) 159 y
C13 H13 Cg1 3_656 0.95 2.73 3.392(2) 127 y
C31 H31A Cg2 2_555 0.98 2.92 3.373(2) 109 y

loop_
_geom_torsion_atom_site_label_1
_geom_torsion_atom_site_label_2
_geom_torsion_atom_site_label_3
_geom_torsion_atom_site_label_4
_geom_torsion
_geom_torsion_publ_flag
C5 N1 N2 C3 -0.2(3) ?
C11 N1 N2 C3 -177.6(2) ?
N1 N2 C3 C4 0.3(3) ?
N1 N2 C3 C31 179.8(2) ?
N2 C3 C4 C5 -0.3(3) ?
C31 C3 C4 C5 -179.8(2) ?
N2 C3 C4 C41 173.9(2) ?
C31 C3 C4 C41 -5.6(4) ?
N2 N1 C5 C4 0.0(3) ?
C11 N1 C5 C4 177.1(2) ?
N2 N1 C5 Cl51 -176.57(16) ?
C11 N1 C5 Cl51 0.5(4) ?
C3 C4 C5 N1 0.1(3) ?
C41 C4 C5 N1 -174.1(2) ?
C3 C4 C5 Cl51 176.48(19) ?
C41 C4 C5 Cl51 2.2(4) ?
C5 N1 C11 C16 -130.8(3) ?
N2 N1 C11 C16 46.0(3) ?
C5 N1 C11 C12 52.0(3) ?
N2 N1 C11 C12 -131.2(2) y
C16 C11 C12 C13 0.7(4) ?
N1 C11 C12 C13 177.9(2) ?
C11 C12 C13 C14 -1.1(4) ?
C12 C13 C14 C15 0.8(4) ?
C13 C14 C15 C16 -0.2(4) ?
C12 C11 C16 C15 0.0(4) ?
N1 C11 C16 C15 -177.3(2) ?
C14 C15 C16 C11 -0.2(4) ?
C5 C4 C41 N41 176.9(2) y
C3 C4 C41 N41 4.1(4) ?
C4 C41 N41 N42 -175.5(2) y
C41 N41 N42 C421 -176.2(2) y
N41 N42 C421 C426 169.6(2) ?
N41 N42 C421 C422 -10.3(3) y
C426 C421 C422 C423 -0.8(4) ?
N42 C421 C422 C423 179.1(2) ?
C421 C422 C423 C424 0.4(4) ?
C422 C423 C424 C425 0.3(4) ?
C423 C424 C425 C426 -0.5(4) ?
C424 C425 C426 C421 0.0(4) ?
N42 C421 C426 C425 -179.3(2) ?
C422 C421 C426 C425 0.7(4) ?
